data_1551551
loop_
_publ_author_name
'MIKURIYA, Masahiro'
'SATO, Yuya'
'YOSHIOKA, Daisuke'

_publ_section_title
;
 \m-Phenolato-\m-acetato-bridged Dinuclear Copper(II) Complex with
 Dinucleating Schiff-base Ligand Having Three Phenolate Groups
;
_journal_issue 0
_journal_name_full 'X-ray Structure Analysis Online'
_journal_page_first 45
_journal_paper_doi 10.2116/xraystruct.34.45
_journal_volume 34
_journal_year 2018
_chemical_formula_sum 'C31 H32 Cl3 Cu2 N5 O6'
_chemical_formula_weight 804.04
_space_group_crystal_system monoclinic
_space_group_IT_number 14
_space_group_name_Hall '-P 2ybc'
_space_group_name_H-M_alt 'P 1 21/c 1'
_symmetry_space_group_name_Hall '-P 2ybc'
_symmetry_space_group_name_H-M 'P 1 21/c 1'
_atom_sites_solution_hydrogens mixed
_audit_creation_method SHELXL-2014/7
_cell_angle_alpha 90
_cell_angle_beta 95.131(13)
_cell_angle_gamma 90
_cell_formula_units_Z 4
_cell_length_a 9.088(6)
_cell_length_b 13.296(9)
_cell_length_c 29.20(2)
_cell_measurement_reflns_used 22212
_cell_measurement_temperature 293(2)
_cell_measurement_theta_max 28.764
_cell_measurement_theta_min 1.400
_cell_volume 3514(4)
_computing_cell_refinement 'SAINT V8.35A (Bruker AXS Inc., 2015)'
_computing_data_collection 'APEX3 (Bruker AXS)'
_computing_data_reduction 'SAINT V8.35A (Bruker AXS Inc., 2015)'
_computing_structure_refinement 'SHELXL-2014/7 (Sheldrick, 2014)'
_computing_structure_solution 'XT, VERSION 2014/4'
_diffrn_ambient_temperature 293(2)
_diffrn_measured_fraction_theta_full 1.000
_diffrn_measured_fraction_theta_max 0.910
_diffrn_measurement_device_type 'CCD area detector'
_diffrn_measurement_method 'phi and omega scans'
_diffrn_radiation_type MoK\a
_diffrn_radiation_wavelength 0.71073
_diffrn_reflns_av_R_equivalents 0.0666
_diffrn_reflns_av_unetI/netI 0.0913
_diffrn_reflns_Laue_measured_fraction_full 1.000
_diffrn_reflns_Laue_measured_fraction_max 0.910
_diffrn_reflns_limit_h_max 8
_diffrn_reflns_limit_h_min -12
_diffrn_reflns_limit_k_max 15
_diffrn_reflns_limit_k_min -17
_diffrn_reflns_limit_l_max 35
_diffrn_reflns_limit_l_min -37
_diffrn_reflns_number 22212
_diffrn_reflns_point_group_measured_fraction_full 1.000
_diffrn_reflns_point_group_measured_fraction_max 0.910
_diffrn_reflns_theta_full 25.242
_diffrn_reflns_theta_max 28.764
_diffrn_reflns_theta_min 1.400
_diffrn_source 'sealed tube'
_exptl_absorpt_coefficient_mu 1.487
_exptl_absorpt_correction_T_max 0.842
_exptl_absorpt_correction_T_min 0.648
_exptl_absorpt_correction_type multi-scan
_exptl_absorpt_process_details SADABS
_exptl_crystal_colour green
_exptl_crystal_density_diffrn 1.520
_exptl_crystal_description block
_exptl_crystal_F_000 1640
_exptl_crystal_size_max 0.320
_exptl_crystal_size_mid 0.130
_exptl_crystal_size_min 0.120
_refine_diff_density_max 0.423
_refine_diff_density_min -0.493
_refine_diff_density_rms 0.084
_refine_ls_extinction_method none
_refine_ls_goodness_of_fit_ref 0.977
_refine_ls_hydrogen_treatment mixed
_refine_ls_matrix_type full
_refine_ls_number_parameters 434
_refine_ls_number_reflns 8308
_refine_ls_number_restraints 0
_refine_ls_restrained_S_all 0.977
_refine_ls_R_factor_all 0.1110
_refine_ls_R_factor_gt 0.0512
_refine_ls_shift/su_max 0.002
_refine_ls_shift/su_mean 0.000
_refine_ls_structure_factor_coef Fsqd
_refine_ls_weighting_details 'w=1/[\s^2^(Fo^2^)+(0.0508P)^2^] where P=(Fo^2^+2Fc^2^)/3'
_refine_ls_weighting_scheme calc
_refine_ls_wR_factor_gt 0.1044
_refine_ls_wR_factor_ref 0.1282
_reflns_Friedel_coverage 0.000
_reflns_number_gt 4748
_reflns_number_total 8308
_reflns_threshold_expression 'I > 2\s(I)'
_cod_data_source_file 34_45_1.txt
_cod_data_source_block cucom16m_0m_sq
_cod_depositor_comments
;
The following automatic conversions were performed:

'_exptl_absorpt_correction_type' value 'Multi-Scan' changed to
'multi-scan' according to
/home/andrius/struct/COD-crude-data/automatic-downloads/current/J-STAGE/lib/dictionaries/cif_core.dic
dictionary named 'cif_core.dic' version 2.4.2 from 2011-04-26.

Automatic conversion script
Id: cif_fix_values 6524 2018-11-02 12:15:13Z antanas 
;
_cod_database_code 1551551
_shelx_shelxl_version_number 2014/7
_shelx_space_group_comment
;
The symmetry employed for this shelxl refinement is uniquely defined
by the following loop, which should always be used as a source of
symmetry information in preference to the above space-group names.
They are only intended as comments.
;
_shelx_estimated_absorpt_t_min 0.648
_shelx_estimated_absorpt_t_max 0.842

loop_
_space_group_symop_operation_xyz
'x, y, z'
'-x, y+1/2, -z+1/2'
'-x, -y, -z'
'x, -y-1/2, z-1/2'

loop_
_atom_site_label
_atom_site_type_symbol
_atom_site_fract_x
_atom_site_fract_y
_atom_site_fract_z
_atom_site_U_iso_or_equiv
_atom_site_adp_type
_atom_site_occupancy
_atom_site_site_symmetry_order
_atom_site_calc_flag
_atom_site_refinement_flags_posn
_atom_site_refinement_flags_adp
Cu1 Cu 0.61603(5) 0.37898(3) 0.64127(2) 0.03534(14) Uani 1 1 d . .
Cu2 Cu 0.51095(5) 0.29518(3) 0.74069(2) 0.03421(14) Uani 1 1 d . .
Cl1 Cl 0.50002(17) 0.77487(10) 0.47270(5) 0.0744(4) Uani 1 1 d . .
Cl2 Cl 0.40104(15) -0.09731(9) 0.58963(5) 0.0711(4) Uani 1 1 d . .
Cl3 Cl -0.01896(18) 0.34347(15) 0.91230(5) 0.1026(6) Uani 1 1 d . .
O1 O 0.4583(3) 0.4599(2) 0.61194(10) 0.0452(7) Uani 1 1 d . .
O2 O 0.4661(3) 0.30393(17) 0.67275(9) 0.0328(6) Uani 1 1 d . .
O3 O 0.3175(3) 0.35086(19) 0.74925(9) 0.0408(7) Uani 1 1 d . .
O4 O 0.7044(3) 0.4948(2) 0.68884(11) 0.0544(8) Uani 1 1 d . .
O5 O 0.6233(3) 0.4361(2) 0.75351(11) 0.0587(9) Uani 1 1 d . .
O6 O 0.1950(4) 0.4296(3) 0.6611(2) 0.0568(10) Uani 1 1 d . .
H6A H 0.243(7) 0.429(5) 0.645(2) 0.10(3) Uiso 1 1 d . .
H6B H 0.231(5) 0.415(4) 0.6827(16) 0.048(18) Uiso 1 1 d . .
N1 N 0.7477(4) 0.4065(2) 0.59338(12) 0.0404(8) Uani 1 1 d . .
N2 N 0.7762(3) 0.2659(2) 0.66172(11) 0.0336(7) Uani 1 1 d . .
N3 N 0.6986(3) 0.2067(2) 0.73031(11) 0.0334(7) Uani 1 1 d . .
N4 N 0.5235(4) 0.2269(2) 0.80020(11) 0.0368(8) Uani 1 1 d . .
N5 N 0.9362(8) 0.1238(5) 0.5284(2) 0.127(3) Uani 1 1 d . .
C1 C 0.4723(5) 0.5277(3) 0.58009(14) 0.0397(10) Uani 1 1 d . .
C2 C 0.6020(5) 0.5405(3) 0.55642(14) 0.0420(10) Uani 1 1 d . .
C3 C 0.6070(5) 0.6170(3) 0.52327(15) 0.0502(11) Uani 1 1 d . .
H3 H 0.6910 0.6243 0.5076 0.060 Uiso 1 1 calc R U
C4 C 0.4899(6) 0.6808(3) 0.51380(15) 0.0513(12) Uani 1 1 d . .
C5 C 0.3621(6) 0.6688(3) 0.53546(15) 0.0513(12) Uani 1 1 d . .
H5 H 0.2820 0.7112 0.5282 0.062 Uiso 1 1 calc R U
C6 C 0.3528(5) 0.5938(3) 0.56798(14) 0.0470(11) Uani 1 1 d . .
H6 H 0.2659 0.5866 0.5822 0.056 Uiso 1 1 calc R U
C7 C 0.7279(5) 0.4744(3) 0.56273(15) 0.0440(10) Uani 1 1 d . .
H7 H 0.8010 0.4820 0.5426 0.053 Uiso 1 1 calc R U
C8 C 0.8798(5) 0.3402(3) 0.59471(15) 0.0453(11) Uani 1 1 d . .
H8A H 0.9632 0.3716 0.6122 0.054 Uiso 1 1 calc R U
H8B H 0.9064 0.3272 0.5638 0.054 Uiso 1 1 calc R U
C9 C 0.8379(5) 0.2432(3) 0.61752(14) 0.0416(10) Uani 1 1 d . .
H9A H 0.7652 0.2072 0.5974 0.050 Uiso 1 1 calc R U
H9B H 0.9245 0.2007 0.6231 0.050 Uiso 1 1 calc R U
C10 C 0.7106(4) 0.1753(3) 0.68173(13) 0.0323(9) Uani 1 1 d . .
H10 H 0.7811 0.1195 0.6814 0.039 Uiso 1 1 calc R U
C11 C 0.4477(4) 0.2112(3) 0.65327(13) 0.0345(9) Uani 1 1 d . .
C12 C 0.5678(4) 0.1438(3) 0.65702(13) 0.0329(9) Uani 1 1 d . .
C13 C 0.5516(5) 0.0491(3) 0.63770(14) 0.0394(10) Uani 1 1 d . .
H13 H 0.6299 0.0039 0.6402 0.047 Uiso 1 1 calc R U
C14 C 0.4175(5) 0.0220(3) 0.61447(14) 0.0434(10) Uani 1 1 d . .
C15 C 0.2992(5) 0.0885(3) 0.60973(15) 0.0475(11) Uani 1 1 d . .
H15 H 0.2104 0.0697 0.5937 0.057 Uiso 1 1 calc R U
C16 C 0.3157(4) 0.1829(3) 0.62924(14) 0.0395(10) Uani 1 1 d . .
H16 H 0.2373 0.2281 0.6262 0.047 Uiso 1 1 calc R U
C17 C 0.8948(4) 0.2959(3) 0.69820(14) 0.0412(10) Uani 1 1 d . .
H17A H 0.9078 0.3683 0.6987 0.049 Uiso 1 1 calc R U
H17B H 0.9880 0.2645 0.6927 0.049 Uiso 1 1 calc R U
C18 C 0.8425(4) 0.2596(3) 0.74309(14) 0.0398(10) Uani 1 1 d . .
H18A H 0.9139 0.2137 0.7585 0.048 Uiso 1 1 calc R U
H18B H 0.8284 0.3158 0.7634 0.048 Uiso 1 1 calc R U
C19 C 0.6809(5) 0.1177(3) 0.76051(14) 0.0424(10) Uani 1 1 d . .
H19A H 0.7708 0.0780 0.7631 0.051 Uiso 1 1 calc R U
H19B H 0.6006 0.0756 0.7475 0.051 Uiso 1 1 calc R U
C20 C 0.6478(5) 0.1553(3) 0.80761(15) 0.0463(11) Uani 1 1 d . .
H20A H 0.6209 0.0995 0.8266 0.056 Uiso 1 1 calc R U
H20B H 0.7338 0.1884 0.8228 0.056 Uiso 1 1 calc R U
C21 C 0.4295(5) 0.2310(3) 0.83043(14) 0.0415(10) Uani 1 1 d . .
H21 H 0.4471 0.1909 0.8565 0.050 Uiso 1 1 calc R U
C22 C 0.2501(4) 0.3495(3) 0.78731(14) 0.0349(9) Uani 1 1 d . .
C23 C 0.2979(4) 0.2934(3) 0.82712(14) 0.0381(9) Uani 1 1 d . .
C24 C 0.2139(5) 0.2932(3) 0.86534(16) 0.0519(12) Uani 1 1 d . .
H24 H 0.2458 0.2552 0.8911 0.062 Uiso 1 1 calc R U
C25 C 0.0870(5) 0.3473(4) 0.86538(16) 0.0559(13) Uani 1 1 d . .
C26 C 0.0397(5) 0.4048(3) 0.82740(17) 0.0520(12) Uani 1 1 d . .
H26 H -0.0460 0.4429 0.8277 0.062 Uiso 1 1 calc R U
C27 C 0.1180(4) 0.4063(3) 0.78915(15) 0.0410(10) Uani 1 1 d . .
H27 H 0.0839 0.4452 0.7640 0.049 Uiso 1 1 calc R U
C28 C 0.6929(5) 0.4980(3) 0.73132(16) 0.0403(10) Uani 1 1 d . .
C29 C 0.7702(5) 0.5828(3) 0.75804(15) 0.0492(11) Uani 1 1 d . .
H29A H 0.8752 0.5750 0.7578 0.074 Uiso 1 1 calc R U
H29B H 0.7442 0.5814 0.7892 0.074 Uiso 1 1 calc R U
H29C H 0.7405 0.6458 0.7441 0.074 Uiso 1 1 calc R U
C30 C 0.8511(9) 0.0623(6) 0.5252(2) 0.092(2) Uani 1 1 d . .
C31 C 0.7410(8) -0.0157(5) 0.5218(2) 0.111(2) Uani 1 1 d . .
H31A H 0.7266 -0.0402 0.5520 0.167 Uiso 1 1 calc R U
H31B H 0.7731 -0.0698 0.5034 0.167 Uiso 1 1 calc R U
H31C H 0.6496 0.0110 0.5079 0.167 Uiso 1 1 calc R U

loop_
_atom_site_aniso_label
_atom_site_aniso_U_11
_atom_site_aniso_U_22
_atom_site_aniso_U_33
_atom_site_aniso_U_23
_atom_site_aniso_U_13
_atom_site_aniso_U_12
Cu1 0.0361(3) 0.0343(3) 0.0358(3) 0.0018(2) 0.0044(2) 0.0009(2)
Cu2 0.0347(3) 0.0329(3) 0.0350(3) 0.0032(2) 0.0034(2) 0.0038(2)
Cl1 0.1020(11) 0.0582(8) 0.0618(9) 0.0245(6) 0.0000(8) -0.0044(8)
Cl2 0.0770(9) 0.0481(7) 0.0839(10) -0.0220(7) -0.0166(7) -0.0079(7)
Cl3 0.0784(10) 0.1651(16) 0.0705(10) 0.0072(10) 0.0419(9) 0.0205(11)
O1 0.0476(17) 0.0430(17) 0.0459(18) 0.0141(14) 0.0095(14) 0.0060(14)
O2 0.0330(14) 0.0300(14) 0.0352(15) 0.0004(11) 0.0022(11) 0.0025(12)
O3 0.0398(16) 0.0448(16) 0.0389(17) 0.0071(13) 0.0087(13) 0.0112(13)
O4 0.066(2) 0.0474(18) 0.049(2) -0.0105(15) 0.0058(17) -0.0035(16)
O5 0.068(2) 0.0448(19) 0.064(2) -0.0069(16) 0.0135(18) -0.0162(17)
O6 0.042(2) 0.062(2) 0.065(3) 0.007(2) 0.000(2) 0.0103(18)
N1 0.041(2) 0.0385(19) 0.043(2) -0.0018(16) 0.0080(16) -0.0028(16)
N2 0.0292(17) 0.0329(18) 0.0384(19) -0.0003(14) 0.0010(14) 0.0008(14)
N3 0.0314(17) 0.0302(17) 0.0379(19) 0.0010(14) -0.0001(14) 0.0011(15)
N4 0.0410(19) 0.0330(18) 0.0360(19) 0.0052(14) 0.0012(16) 0.0036(15)
N5 0.128(6) 0.135(6) 0.126(6) -0.058(5) 0.050(5) -0.017(5)
C1 0.044(2) 0.038(2) 0.036(2) -0.0015(19) -0.0025(19) 0.000(2)
C2 0.056(3) 0.034(2) 0.037(2) 0.0002(18) 0.006(2) -0.006(2)
C3 0.063(3) 0.043(3) 0.044(3) 0.004(2) 0.006(2) -0.004(2)
C4 0.073(3) 0.038(3) 0.041(3) 0.005(2) -0.006(2) -0.005(2)
C5 0.069(3) 0.041(3) 0.041(3) 0.002(2) -0.007(2) 0.014(2)
C6 0.057(3) 0.044(3) 0.040(3) 0.000(2) 0.002(2) 0.008(2)
C7 0.050(3) 0.044(3) 0.039(3) 0.003(2) 0.009(2) -0.007(2)
C8 0.041(2) 0.053(3) 0.044(3) 0.001(2) 0.011(2) 0.004(2)
C9 0.042(2) 0.042(2) 0.043(3) -0.0051(19) 0.0122(19) 0.007(2)
C10 0.033(2) 0.027(2) 0.037(2) 0.0010(17) 0.0027(17) 0.0048(17)
C11 0.035(2) 0.035(2) 0.033(2) 0.0034(18) 0.0046(17) -0.0003(19)
C12 0.034(2) 0.031(2) 0.034(2) -0.0001(17) 0.0028(17) -0.0017(17)
C13 0.044(2) 0.035(2) 0.039(2) 0.0019(18) 0.0006(19) 0.0016(19)
C14 0.051(3) 0.040(2) 0.038(2) -0.0067(19) 0.000(2) -0.010(2)
C15 0.042(3) 0.053(3) 0.046(3) -0.003(2) -0.002(2) -0.012(2)
C16 0.033(2) 0.046(3) 0.039(2) 0.0064(19) 0.0006(18) 0.0043(19)
C17 0.031(2) 0.039(2) 0.052(3) 0.002(2) -0.0053(19) -0.0035(19)
C18 0.030(2) 0.043(2) 0.045(3) -0.0047(19) -0.0055(18) -0.0013(19)
C19 0.048(3) 0.036(2) 0.043(2) 0.0086(19) 0.004(2) 0.006(2)
C20 0.047(3) 0.046(3) 0.045(3) 0.007(2) 0.001(2) 0.012(2)
C21 0.050(3) 0.037(2) 0.037(2) 0.0018(18) 0.002(2) -0.001(2)
C22 0.033(2) 0.030(2) 0.041(2) -0.0037(18) 0.0035(18) -0.0050(18)
C23 0.038(2) 0.040(2) 0.036(2) -0.0013(18) 0.0041(18) 0.000(2)
C24 0.052(3) 0.058(3) 0.047(3) 0.007(2) 0.011(2) 0.002(2)
C25 0.045(3) 0.077(3) 0.048(3) -0.009(3) 0.015(2) 0.003(3)
C26 0.036(2) 0.060(3) 0.061(3) -0.014(2) 0.008(2) 0.001(2)
C27 0.038(2) 0.039(2) 0.046(3) -0.0048(19) 0.0013(19) 0.0025(19)
C28 0.040(2) 0.031(2) 0.049(3) -0.004(2) -0.003(2) 0.0080(19)
C29 0.060(3) 0.039(2) 0.047(3) -0.006(2) -0.002(2) -0.002(2)
C30 0.092(5) 0.117(6) 0.068(4) -0.026(4) 0.020(4) 0.013(5)
C31 0.107(6) 0.131(6) 0.095(6) 0.004(5) 0.003(4) 0.000(5)

loop_
_atom_type_symbol
_atom_type_description
_atom_type_scat_dispersion_real
_atom_type_scat_dispersion_imag
_atom_type_scat_source
C C 0.0033 0.0016 'International Tables Vol C Tables 4.2.6.8 and 6.1.1.4'
H H 0.0000 0.0000 'International Tables Vol C Tables 4.2.6.8 and 6.1.1.4'
N N 0.0061 0.0033 'International Tables Vol C Tables 4.2.6.8 and 6.1.1.4'
O O 0.0106 0.0060 'International Tables Vol C Tables 4.2.6.8 and 6.1.1.4'
Cl Cl 0.1484 0.1585 'International Tables Vol C Tables 4.2.6.8 and 6.1.1.4'
Cu Cu 0.3201 1.2651 'International Tables Vol C Tables 4.2.6.8 and 6.1.1.4'

loop_
_geom_angle_atom_site_label_1
_geom_angle_atom_site_label_2
_geom_angle_atom_site_label_3
_geom_angle
O1 Cu1 N1 93.22(14)
O1 Cu1 O2 88.41(12)
N1 Cu1 O2 156.52(12)
O1 Cu1 N2 167.13(12)
N1 Cu1 N2 83.49(14)
O2 Cu1 N2 89.74(12)
O1 Cu1 O4 96.07(13)
N1 Cu1 O4 96.27(13)
O2 Cu1 O4 106.86(12)
N2 Cu1 O4 96.65(13)
O3 Cu2 N4 92.53(13)
O3 Cu2 O2 89.94(11)
N4 Cu2 O2 154.49(12)
O3 Cu2 N3 168.48(12)
N4 Cu2 N3 83.42(13)
O2 Cu2 N3 89.17(11)
O3 Cu2 O5 93.82(12)
N4 Cu2 O5 105.13(13)
O2 Cu2 O5 100.03(11)
N3 Cu2 O5 97.65(13)
C1 O1 Cu1 125.7(3)
C11 O2 Cu1 109.0(2)
C11 O2 Cu2 111.7(2)
Cu1 O2 Cu2 113.81(13)
C22 O3 Cu2 126.7(3)
C28 O4 Cu1 126.6(3)
C28 O5 Cu2 137.4(3)
H6A O6 H6B 110(7)
C7 N1 C8 120.1(3)
C7 N1 Cu1 125.4(3)
C8 N1 Cu1 114.5(2)
C9 N2 C10 111.9(3)
C9 N2 C17 111.6(3)
C10 N2 C17 102.9(3)
C9 N2 Cu1 101.6(2)
C10 N2 Cu1 113.1(2)
C17 N2 Cu1 116.1(2)
C10 N3 C19 111.1(3)
C10 N3 C18 103.4(3)
C19 N3 C18 111.2(3)
C10 N3 Cu2 114.9(2)
C19 N3 Cu2 103.0(2)
C18 N3 Cu2 113.5(2)
C21 N4 C20 118.3(3)
C21 N4 Cu2 127.0(3)
C20 N4 Cu2 114.3(2)
O1 C1 C6 118.9(4)
O1 C1 C2 124.2(4)
C6 C1 C2 116.9(4)
C3 C2 C1 119.8(4)
C3 C2 C7 117.0(4)
C1 C2 C7 123.0(4)
C4 C3 C2 120.9(4)
C4 C3 H3 119.5
C2 C3 H3 119.5
C3 C4 C5 120.4(4)
C3 C4 Cl1 119.7(4)
C5 C4 Cl1 119.9(4)
C4 C5 C6 120.2(4)
C4 C5 H5 119.9
C6 C5 H5 119.9
C5 C6 C1 121.7(4)
C5 C6 H6 119.2
C1 C6 H6 119.2
N1 C7 C2 125.7(4)
N1 C7 H7 117.2
C2 C7 H7 117.2
N1 C8 C9 106.4(3)
N1 C8 H8A 110.5
C9 C8 H8A 110.5
N1 C8 H8B 110.5
C9 C8 H8B 110.5
H8A C8 H8B 108.6
N2 C9 C8 109.7(3)
N2 C9 H9A 109.7
C8 C9 H9A 109.7
N2 C9 H9B 109.7
C8 C9 H9B 109.7
H9A C9 H9B 108.2
N2 C10 C12 113.6(3)
N2 C10 N3 102.3(3)
C12 C10 N3 113.9(3)
N2 C10 H10 108.9
C12 C10 H10 108.9
N3 C10 H10 108.9
O2 C11 C16 121.7(4)
O2 C11 C12 118.6(3)
C16 C11 C12 119.7(4)
C13 C12 C11 119.6(4)
C13 C12 C10 120.7(4)
C11 C12 C10 119.6(3)
C12 C13 C14 119.6(4)
C12 C13 H13 120.2
C14 C13 H13 120.2
C13 C14 C15 121.4(4)
C13 C14 Cl2 118.6(3)
C15 C14 Cl2 120.0(3)
C16 C15 C14 118.9(4)
C16 C15 H15 120.6
C14 C15 H15 120.6
C15 C16 C11 120.8(4)
C15 C16 H16 119.6
C11 C16 H16 119.6
N2 C17 C18 105.6(3)
N2 C17 H17A 110.6
C18 C17 H17A 110.6
N2 C17 H17B 110.6
C18 C17 H17B 110.6
H17A C17 H17B 108.7
N3 C18 C17 105.5(3)
N3 C18 H18A 110.6
C17 C18 H18A 110.6
N3 C18 H18B 110.6
C17 C18 H18B 110.6
H18A C18 H18B 108.8
N3 C19 C20 108.3(3)
N3 C19 H19A 110.0
C20 C19 H19A 110.0
N3 C19 H19B 110.0
C20 C19 H19B 110.0
H19A C19 H19B 108.4
N4 C20 C19 106.9(3)
N4 C20 H20A 110.3
C19 C20 H20A 110.3
N4 C20 H20B 110.3
C19 C20 H20B 110.3
H20A C20 H20B 108.6
N4 C21 C23 125.0(4)
N4 C21 H21 117.5
C23 C21 H21 117.5
O3 C22 C23 124.6(4)
O3 C22 C27 118.9(4)
C23 C22 C27 116.5(4)
C24 C23 C22 120.2(4)
C24 C23 C21 116.6(4)
C22 C23 C21 123.1(4)
C25 C24 C23 121.3(4)
C25 C24 H24 119.3
C23 C24 H24 119.3
C24 C25 C26 119.7(4)
C24 C25 Cl3 120.9(4)
C26 C25 Cl3 119.5(4)
C27 C26 C25 120.8(4)
C27 C26 H26 119.6
C25 C26 H26 119.6
C26 C27 C22 121.5(4)
C26 C27 H27 119.3
C22 C27 H27 119.3
O5 C28 O4 125.4(4)
O5 C28 C29 117.2(4)
O4 C28 C29 117.5(4)
C28 C29 H29A 109.5
C28 C29 H29B 109.5
H29A C29 H29B 109.5
C28 C29 H29C 109.5
H29A C29 H29C 109.5
H29B C29 H29C 109.5
N5 C30 C31 178.9(8)
C30 C31 H31A 109.5
C30 C31 H31B 109.5
H31A C31 H31B 109.5
C30 C31 H31C 109.5
H31A C31 H31C 109.5
H31B C31 H31C 109.5

loop_
_geom_bond_atom_site_label_1
_geom_bond_atom_site_label_2
_geom_bond_distance
Cu1 O1 1.930(3)
Cu1 N1 1.955(3)
Cu1 O2 1.980(3)
Cu1 N2 2.140(3)
Cu1 O4 2.179(3)
Cu2 O3 1.944(3)
Cu2 N4 1.955(3)
Cu2 O2 1.993(3)
Cu2 N3 2.116(3)
Cu2 O5 2.150(3)
Cl1 C4 1.741(4)
Cl2 C14 1.745(4)
Cl3 C25 1.744(5)
O1 C1 1.310(5)
O2 C11 1.362(4)
O3 C22 1.316(4)
O4 C28 1.255(5)
O5 C28 1.254(5)
O6 H6A 0.67(6)
O6 H6B 0.71(5)
N1 C7 1.272(5)
N1 C8 1.487(5)
N2 C9 1.484(5)
N2 C10 1.487(5)
N2 C17 1.500(5)
N3 C10 1.492(5)
N3 C19 1.493(5)
N3 C18 1.502(5)
N4 C21 1.283(5)
N4 C20 1.478(5)
N5 C30 1.125(8)
C1 C6 1.416(6)
C1 C2 1.429(6)
C2 C3 1.408(6)
C2 C7 1.442(6)
C3 C4 1.369(6)
C3 H3 0.9300
C4 C5 1.380(6)
C5 C6 1.385(6)
C5 H5 0.9300
C6 H6 0.9300
C7 H7 0.9300
C8 C9 1.517(5)
C8 H8A 0.9700
C8 H8B 0.9700
C9 H9A 0.9700
C9 H9B 0.9700
C10 C12 1.488(5)
C10 H10 0.9800
C11 C16 1.386(5)
C11 C12 1.409(5)
C12 C13 1.381(5)
C13 C14 1.388(6)
C13 H13 0.9300
C14 C15 1.390(6)
C15 C16 1.381(6)
C15 H15 0.9300
C16 H16 0.9300
C17 C18 1.512(6)
C17 H17A 0.9700
C17 H17B 0.9700
C18 H18A 0.9700
C18 H18B 0.9700
C19 C20 1.518(6)
C19 H19A 0.9700
C19 H19B 0.9700
C20 H20A 0.9700
C20 H20B 0.9700
C21 C23 1.452(5)
C21 H21 0.9300
C22 C23 1.416(5)
C22 C27 1.423(5)
C23 C24 1.408(5)
C24 C25 1.359(6)
C24 H24 0.9300
C25 C26 1.384(7)
C26 C27 1.377(6)
C26 H26 0.9300
C27 H27 0.9300
C28 C29 1.508(6)
C29 H29A 0.9600
C29 H29B 0.9600
C29 H29C 0.9600
C30 C31 1.438(9)
C31 H31A 0.9600
C31 H31B 0.9600
C31 H31C 0.9600
